data_2312722
loop_
_publ_author_name
'Sukiennik, Jaros&#x142;aw'
'Olczak, Andrzej'
'Gobis, Katarzyna'
'Korona-G&#x142;owniak, Izabela'
'Su&#x15b;niak, Katarzyna'
'Fruzi&#x144;ski, Andrzej'
'Szczesio, Ma&#x142;gorzata'

_publ_section_title
;
 Synthesis, structure and biological activity of new picolinohydrazonamide
 derivatives.
;
_journal_coeditor_code WV3017
_journal_issue 1
_journal_name_full 'Acta crystallographica. Section C, Structural chemistry'
_journal_paper_doi 10.1107/S2053229624011549
_journal_volume 81
_journal_year 2025
_chemical_formula_iupac 'C22 H29 N7 S, C3 H7 N O, 0.285H2 O'
_chemical_formula_moiety 'C22 H29 N7 S, C3 H7 N O, 0.285(H2 O)'
_chemical_formula_sum 'C25 H36.57 N8 O1.29 S'
_chemical_formula_weight 501.81
_chemical_name_systematic
'4-(4-Phenylpiperazin-1-yl)-<i>N</i>'-(piperidine-1-carbonothioyl)picolinohydrazonamide--dimethylformamide--water (1/1/0.285)'
_space_group_crystal_system monoclinic
_space_group_IT_number 14
_space_group_name_Hall '-P 2ybc'
_space_group_name_H-M_alt 'P 1 21/c 1'
_atom_sites_solution_hydrogens mixed
_atom_sites_solution_primary iterative
_audit_creation_method
;
Olex2 1.5
(compiled 2023.11.24 svn.r209d9fb for OlexSys, GUI svn.r6928)
;
_cell_angle_alpha 90
_cell_angle_beta 98.255(2)
_cell_angle_gamma 90
_cell_formula_units_Z 4
_cell_length_a 13.1063(3)
_cell_length_b 12.8414(2)
_cell_length_c 15.6327(3)
_cell_measurement_reflns_used 19656
_cell_measurement_temperature 99.9(4)
_cell_measurement_theta_max 78.6360
_cell_measurement_theta_min 4.4250
_cell_volume 2603.77(9)
_computing_cell_refinement
;
CrysAlis PRO (Rigaku OD, 2022)
;
_computing_data_collection
;
CrysAlis PRO (Rigaku OD, 2022)
;
_computing_data_reduction
;
CrysAlis PRO (Rigaku OD, 2022)
;
_computing_molecular_graphics
;
OLEX2 (Dolomanov <i>et al.</i>,  2009)
;
_computing_publication_material
;
OLEX2 (Dolomanov <i>et al.</i>,  2009)
;
_computing_structure_refinement
;
SHELXL2019 (Sheldrick, 2015<i>b</i>)
;
_computing_structure_solution
;
olex2.solve (Bourhis <i>et al.</i>,  2015)
;
_diffrn_ambient_temperature 99.9(4)
_diffrn_detector 'Hybrid Pixel Array Detector'
_diffrn_detector_area_resol_mean 5.8140
_diffrn_measured_fraction_theta_full 0.9986
_diffrn_measured_fraction_theta_max 0.9503
_diffrn_measurement_device 'four-circle diffractometer'
_diffrn_measurement_device_type 'Rigaku XtaLAB Synergy Dualflex diffractometer with a Pilatus 300K detector'
_diffrn_measurement_method '\w scans'
_diffrn_radiation_monochromator mirror
_diffrn_radiation_probe x-ray
_diffrn_radiation_type 'Cu K\a'
_diffrn_radiation_wavelength 1.54184
_diffrn_reflns_av_R_equivalents 0.0392
_diffrn_reflns_av_unetI/netI 0.0235
_diffrn_reflns_limit_h_max 16
_diffrn_reflns_limit_h_min -16
_diffrn_reflns_limit_k_max 12
_diffrn_reflns_limit_k_min -16
_diffrn_reflns_limit_l_max 19
_diffrn_reflns_limit_l_min -19
_diffrn_reflns_number 33084
_diffrn_reflns_theta_full 67.684
_diffrn_reflns_theta_max 78.960
_diffrn_reflns_theta_min 3.407
_diffrn_source 'micro-focus sealed X-ray tube'
_exptl_absorpt_coefficient_mu 1.385
_exptl_absorpt_correction_T_max 1.00000
_exptl_absorpt_correction_T_min 0.49758
_exptl_absorpt_correction_type multi-scan
_exptl_absorpt_process_details
;
(CrysAlis PRO; Rigaku OD, 2022)
;
_exptl_crystal_colour 'clear orangish orange'
_exptl_crystal_density_diffrn 1.280
_exptl_crystal_description plate
_exptl_crystal_F_000 1075
_exptl_crystal_size_max 0.43
_exptl_crystal_size_mid 0.25
_exptl_crystal_size_min 0.12
_refine_diff_density_max 0.261
_refine_diff_density_min -0.261
_refine_ls_extinction_method none
_refine_ls_goodness_of_fit_ref 1.050
_refine_ls_hydrogen_treatment mixed
_refine_ls_matrix_type full
_refine_ls_number_parameters 339
_refine_ls_number_reflns 5356
_refine_ls_number_restraints 0
_refine_ls_restrained_S_all 1.050
_refine_ls_R_factor_all 0.0417
_refine_ls_R_factor_gt 0.0350
_refine_ls_shift/su_max 0.001
_refine_ls_shift/su_mean 0.000
_refine_ls_structure_factor_coef Fsqd
_refine_ls_weighting_details 'w=1/[\s^2^(Fo^2^)+(0.0471P)^2^+1.1183P] where P=(Fo^2^+2Fc^2^)/3'
_refine_ls_weighting_scheme calc
_refine_ls_wR_factor_gt 0.0928
_refine_ls_wR_factor_ref 0.0964
_reflns_number_gt 4642
_reflns_number_total 5356
_reflns_threshold_expression 'I > 2\s(I)'
_cod_data_source_file wv3017sup1.cif
_cod_data_source_block 2
_cod_database_code 2312722
_shelx_space_group_comment
;
The symmetry employed for this shelxl refinement is uniquely defined
by the following loop, which should always be used as a source of
symmetry information in preference to the above space-group names.
They are only intended as comments.
;
_shelx_estimated_absorpt_t_min 0.587
_shelx_estimated_absorpt_t_max 0.851

loop_
_space_group_symop_operation_xyz
'x, y, z'
'-x, y+1/2, -z+1/2'
'-x, -y, -z'
'x, -y-1/2, z-1/2'

loop_
_atom_site_type_symbol
_atom_site_label
_atom_site_fract_x
_atom_site_fract_y
_atom_site_fract_z
_atom_site_U_iso_or_equiv
_atom_site_adp_type
_atom_site_calc_flag
_atom_site_occupancy
_atom_site_disorder_assembly
_atom_site_disorder_group
S S1 0.74809(3) 0.85990(3) -0.10460(2) 0.02207(10) Uani d 1 . .
O O1W 0.7298(4) 1.0587(3) 0.0342(3) 0.0383(16) Uani d 0.285(5) . .
H H1WA 0.670(8) 1.007(9) 0.063(7) 0.10(3) Uiso d 0.285(5) . .
H H1WB 0.750(5) 1.010(6) -0.006(5) 0.041(19) Uiso d 0.285(5) . .
O O1A 0.89120(9) 0.54681(9) 0.18448(7) 0.0340(3) Uani d 1 . .
N N1 0.38002(9) 0.89896(9) 0.50099(7) 0.0212(2) Uani d 1 . .
C C1 0.33773(10) 0.89551(11) 0.57906(8) 0.0205(3) Uani d 1 . .
H H5 0.6795(14) 0.8322(15) 0.0264(12) 0.031 Uiso d 1 . .
N N2 0.45104(9) 0.89683(9) 0.33590(7) 0.0197(2) Uani d 1 . .
C C2 0.35111(11) 0.80935(12) 0.63413(9) 0.0257(3) Uani d 1 . .
H H2 0.383534 0.748410 0.616512 0.031 Uiso calc 1 . .
N N3 0.56815(10) 0.91159(10) 0.09821(7) 0.0267(3) Uani d 1 . .
C C3 0.31732(12) 0.81199(13) 0.71471(9) 0.0295(3) Uani d 1 . .
H H3 0.328472 0.753230 0.751801 0.035 Uiso calc 1 . .
N N4 0.73933(9) 0.70795(9) 0.19064(7) 0.0202(2) Uani d 1 . .
H H4A 0.788172 0.669564 0.173442 0.024 Uiso calc 1 . .
H H4B 0.725273 0.702003 0.243799 0.024 Uiso calc 1 . .
C C4 0.26782(12) 0.89867(13) 0.74164(9) 0.0284(3) Uani d 1 . .
H H4 0.245498 0.900201 0.796814 0.034 Uiso calc 1 . .
N N5 0.70790(9) 0.78359(9) 0.05718(7) 0.0189(2) Uani d 1 . .
C C5 0.25159(11) 0.98320(12) 0.68623(9) 0.0253(3) Uani d 1 . .
H H5A 0.216650 1.042807 0.703350 0.030 Uiso calc 1 . .
N N6 0.78648(9) 0.72634(9) 0.03068(7) 0.0194(2) Uani d 1 . .
C C6 0.28553(11) 0.98218(11) 0.60618(9) 0.0227(3) Uani d 1 . .
H H6 0.273277 1.040945 0.569213 0.027 Uiso calc 1 . .
N N7 0.88472(9) 0.70083(9) -0.07648(7) 0.0202(2) Uani d 1 . .
C C7 0.32485(11) 0.95575(12) 0.42782(9) 0.0237(3) Uani d 1 . .
H H7A 0.292966 1.018819 0.449007 0.028 Uiso calc 1 . .
H H7B 0.268996 0.911407 0.397939 0.028 Uiso calc 1 . .
N N8 0.96903(10) 0.44915(10) 0.29709(8) 0.0274(3) Uani d 1 . .
C C8 0.39666(11) 0.98715(11) 0.36463(9) 0.0224(3) Uani d 1 . .
H H8A 0.356404 1.021276 0.313854 0.027 Uiso calc 1 . .
H H8B 0.447580 1.038099 0.392536 0.027 Uiso calc 1 . .
C C9 0.50086(12) 0.83314(12) 0.40779(9) 0.0247(3) Uani d 1 . .
H H9A 0.560477 0.871614 0.438736 0.030 Uiso calc 1 . .
H H9B 0.527099 0.768205 0.384641 0.030 Uiso calc 1 . .
C C10 0.42699(12) 0.80578(12) 0.47091(9) 0.0254(3) Uani d 1 . .
H H10A 0.372398 0.759074 0.442265 0.030 Uiso calc 1 . .
H H10B 0.464814 0.768180 0.520984 0.030 Uiso calc 1 . .
C C11 0.49293(11) 0.90375(11) 0.26002(8) 0.0197(3) Uani d 1 . .
C C12 0.45711(12) 0.97685(12) 0.19595(9) 0.0288(3) Uani d 1 . .
H H12 0.406553 1.026609 0.206074 0.035 Uiso calc 1 . .
C C13 0.49553(13) 0.97630(13) 0.11805(10) 0.0325(4) Uani d 1 . .
H H13 0.468185 1.025644 0.075581 0.039 Uiso calc 1 . .
C C14 0.60448(10) 0.84303(11) 0.16051(8) 0.0187(3) Uani d 1 . .
C C15 0.57053(10) 0.83536(10) 0.24021(8) 0.0182(3) Uani d 1 . .
H H15 0.599137 0.784691 0.281025 0.022 Uiso calc 1 . .
C C16 0.68702(10) 0.77461(10) 0.13655(8) 0.0172(3) Uani d 1 . .
C C17 0.80919(10) 0.75741(10) -0.04540(8) 0.0179(3) Uani d 1 . .
C C18 0.94573(11) 0.74622(12) -0.13871(9) 0.0247(3) Uani d 1 . .
H H18A 0.903308 0.797497 -0.175406 0.030 Uiso calc 1 . .
H H18B 0.966442 0.690744 -0.176697 0.030 Uiso calc 1 . .
C C19 1.04168(12) 0.79975(13) -0.09177(11) 0.0325(4) Uani d 1 . .
H H19A 1.020869 0.860523 -0.059349 0.039 Uiso calc 1 . .
H H19B 1.084542 0.825333 -0.134615 0.039 Uiso calc 1 . .
C C20 1.10500(13) 0.72490(15) -0.02925(11) 0.0367(4) Uani d 1 . .
H H20A 1.135905 0.670685 -0.062543 0.044 Uiso calc 1 . .
H H20B 1.161812 0.763591 0.005483 0.044 Uiso calc 1 . .
C C21 1.03859(12) 0.67325(13) 0.03089(10) 0.0294(3) Uani d 1 . .
H H21A 1.079464 0.619445 0.065932 0.035 Uiso calc 1 . .
H H21B 1.016790 0.725933 0.070809 0.035 Uiso calc 1 . .
C C22 0.94424(11) 0.62348(11) -0.02035(9) 0.0236(3) Uani d 1 . .
H H22A 0.965867 0.566230 -0.056173 0.028 Uiso calc 1 . .
H H22B 0.900250 0.593476 0.019865 0.028 Uiso calc 1 . .
C C23 0.96729(13) 0.52075(12) 0.23498(9) 0.0275(3) Uani d 1 . .
H H23 1.030522 0.554458 0.229425 0.033 Uiso calc 1 . .
C C24 1.06374(13) 0.42198(14) 0.35314(10) 0.0334(4) Uani d 1 . .
H H24A 1.054698 0.433529 0.413559 0.050 Uiso calc 1 . .
H H24B 1.120288 0.465589 0.338843 0.050 Uiso calc 1 . .
H H24C 1.080003 0.348526 0.344748 0.050 Uiso calc 1 . .
C C25 0.87554(14) 0.39471(15) 0.30989(13) 0.0433(4) Uani d 1 . .
H H25A 0.883424 0.320253 0.298750 0.065 Uiso calc 1 . .
H H25B 0.817343 0.422409 0.270016 0.065 Uiso calc 1 . .
H H25C 0.862651 0.404660 0.369566 0.065 Uiso calc 1 . .

loop_
_atom_site_aniso_label
_atom_site_aniso_U_11
_atom_site_aniso_U_22
_atom_site_aniso_U_33
_atom_site_aniso_U_12
_atom_site_aniso_U_13
_atom_site_aniso_U_23
S1 0.02943(19) 0.02436(18) 0.01302(15) 0.00748(13) 0.00508(13) 0.00313(12)
O1W 0.045(3) 0.035(3) 0.036(3) -0.0090(19) 0.0116(19) -0.0079(18)
O1A 0.0422(7) 0.0334(6) 0.0249(5) 0.0146(5) 0.0000(5) 0.0018(4)
N1 0.0221(6) 0.0272(6) 0.0152(5) 0.0047(5) 0.0065(4) 0.0022(4)
C1 0.0167(6) 0.0298(7) 0.0152(6) -0.0026(5) 0.0030(5) -0.0014(5)
N2 0.0232(6) 0.0234(6) 0.0135(5) 0.0046(5) 0.0063(4) 0.0024(4)
C2 0.0243(7) 0.0335(8) 0.0203(7) 0.0052(6) 0.0071(6) 0.0028(6)
N3 0.0323(7) 0.0337(7) 0.0151(5) 0.0106(5) 0.0069(5) 0.0058(5)
C3 0.0289(8) 0.0400(9) 0.0208(7) 0.0049(7) 0.0075(6) 0.0082(6)
N4 0.0243(6) 0.0237(6) 0.0136(5) 0.0049(5) 0.0061(4) 0.0019(4)
C4 0.0273(8) 0.0426(9) 0.0167(6) -0.0003(7) 0.0077(6) -0.0004(6)
N5 0.0218(6) 0.0224(6) 0.0131(5) 0.0033(5) 0.0042(4) 0.0008(4)
C5 0.0234(7) 0.0309(8) 0.0229(7) -0.0024(6) 0.0076(6) -0.0063(6)
N6 0.0229(6) 0.0210(6) 0.0151(5) 0.0031(4) 0.0055(4) -0.0001(4)
C6 0.0220(7) 0.0263(7) 0.0204(7) -0.0032(6) 0.0055(5) -0.0011(5)
N7 0.0244(6) 0.0223(6) 0.0150(5) 0.0043(5) 0.0062(4) 0.0017(4)
C7 0.0230(7) 0.0310(8) 0.0183(6) 0.0057(6) 0.0067(5) 0.0034(6)
N8 0.0292(7) 0.0279(6) 0.0248(6) 0.0056(5) 0.0028(5) 0.0034(5)
C8 0.0273(7) 0.0235(7) 0.0178(6) 0.0046(6) 0.0080(6) 0.0014(5)
C9 0.0276(7) 0.0313(8) 0.0167(6) 0.0096(6) 0.0086(6) 0.0065(6)
C10 0.0312(8) 0.0269(7) 0.0201(7) 0.0065(6) 0.0106(6) 0.0043(6)
C11 0.0218(7) 0.0244(7) 0.0135(6) -0.0006(5) 0.0044(5) -0.0006(5)
C12 0.0332(8) 0.0349(8) 0.0200(7) 0.0154(6) 0.0095(6) 0.0057(6)
C13 0.0398(9) 0.0394(9) 0.0202(7) 0.0200(7) 0.0110(6) 0.0110(6)
C14 0.0201(6) 0.0222(7) 0.0137(6) 0.0002(5) 0.0023(5) -0.0003(5)
C15 0.0210(6) 0.0204(6) 0.0133(6) 0.0000(5) 0.0027(5) 0.0006(5)
C16 0.0196(6) 0.0194(6) 0.0128(6) -0.0026(5) 0.0024(5) -0.0010(5)
C17 0.0214(7) 0.0184(6) 0.0139(6) -0.0010(5) 0.0027(5) -0.0021(5)
C18 0.0282(7) 0.0302(8) 0.0177(6) 0.0045(6) 0.0104(6) 0.0023(6)
C19 0.0276(8) 0.0376(9) 0.0338(8) 0.0003(7) 0.0091(7) 0.0081(7)
C20 0.0251(8) 0.0450(10) 0.0393(9) 0.0049(7) 0.0021(7) 0.0063(8)
C21 0.0320(8) 0.0315(8) 0.0236(7) 0.0091(6) 0.0007(6) 0.0023(6)
C22 0.0296(7) 0.0214(7) 0.0209(6) 0.0077(6) 0.0071(6) 0.0016(5)
C23 0.0366(8) 0.0252(7) 0.0210(7) 0.0074(6) 0.0055(6) -0.0018(6)
C24 0.0344(9) 0.0354(9) 0.0289(8) 0.0037(7) -0.0004(7) 0.0065(7)
C25 0.0350(9) 0.0444(10) 0.0504(11) 0.0012(8) 0.0057(8) 0.0148(9)

loop_
_atom_type_symbol
_atom_type_description
_atom_type_scat_dispersion_real
_atom_type_scat_dispersion_imag
_atom_type_scat_source
C C 0.0181 0.0091 'International Tables Vol C Tables 4.2.6.8 and 6.1.1.4'
H H 0.0000 0.0000 'International Tables Vol C Tables 4.2.6.8 and 6.1.1.4'
N N 0.0311 0.0180 'International Tables Vol C Tables 4.2.6.8 and 6.1.1.4'
O O 0.0492 0.0322 'International Tables Vol C Tables 4.2.6.8 and 6.1.1.4'
S S 0.3331 0.5567 'International Tables Vol C Tables 4.2.6.8 and 6.1.1.4'

loop_
_exptl_crystal_face_index_h
_exptl_crystal_face_index_k
_exptl_crystal_face_index_l
_exptl_crystal_face_perp_dist
0 -1 0 0.1593
0 5 1 0.2642
-1 1 5 0.1084
1 0 -5 0.1056
1 2 -5 0.1320
-1 -5 4 0.1737
5 0 1 0.0457
-5 -1 0 0.0421
-5 2 -3 0.1194

loop_
_geom_angle_atom_site_label_1
_geom_angle_atom_site_label_2
_geom_angle_atom_site_label_3
_geom_angle_site_symmetry_1
_geom_angle_site_symmetry_3
_geom_angle
_geom_angle_publ_flag
H1WA O1W H1WB . . 98(6) ?
C1 N1 C7 . . 118.81(11) ?
C1 N1 C10 . . 119.39(11) ?
C10 N1 C7 . . 110.07(11) ?
C2 C1 N1 . . 121.82(13) ?
C2 C1 C6 . . 117.73(12) ?
C6 C1 N1 . . 120.35(13) ?
C8 N2 C9 . . 112.93(10) ?
C11 N2 C8 . . 118.92(11) ?
C11 N2 C9 . . 120.45(11) ?
C1 C2 H2 . . 119.7 ?
C3 C2 C1 . . 120.62(14) ?
C3 C2 H2 . . 119.7 ?
C13 N3 C14 . . 115.40(12) ?
C2 C3 H3 . . 119.4 ?
C4 C3 C2 . . 121.19(14) ?
C4 C3 H3 . . 119.4 ?
H4A N4 H4B . . 120.0 ?
C16 N4 H4A . . 120.0 ?
C16 N4 H4B . . 120.0 ?
C3 C4 H4 . . 120.8 ?
C3 C4 C5 . . 118.45(13) ?
C5 C4 H4 . . 120.8 ?
N6 N5 H5 . . 120.8(12) ?
C16 N5 H5 . . 118.0(12) ?
C16 N5 N6 . . 120.25(12) ?
C4 C5 H5A . . 119.5 ?
C4 C5 C6 . . 121.08(14) ?
C6 C5 H5A . . 119.5 ?
C17 N6 N5 . . 112.49(11) ?
C1 C6 H6 . . 119.6 ?
C5 C6 C1 . . 120.89(14) ?
C5 C6 H6 . . 119.6 ?
C17 N7 C18 . . 120.96(11) ?
C17 N7 C22 . . 119.58(11) ?
C18 N7 C22 . . 111.77(11) ?
N1 C7 H7A . . 109.4 ?
N1 C7 H7B . . 109.4 ?
N1 C7 C8 . . 111.13(11) ?
H7A C7 H7B . . 108.0 ?
C8 C7 H7A . . 109.4 ?
C8 C7 H7B . . 109.4 ?
C23 N8 C24 . . 121.81(14) ?
C23 N8 C25 . . 120.41(14) ?
C25 N8 C24 . . 117.78(13) ?
N2 C8 C7 . . 111.37(11) ?
N2 C8 H8A . . 109.4 ?
N2 C8 H8B . . 109.4 ?
C7 C8 H8A . . 109.4 ?
C7 C8 H8B . . 109.4 ?
H8A C8 H8B . . 108.0 ?
N2 C9 H9A . . 109.3 ?
N2 C9 H9B . . 109.3 ?
N2 C9 C10 . . 111.82(12) ?
H9A C9 H9B . . 107.9 ?
C10 C9 H9A . . 109.3 ?
C10 C9 H9B . . 109.3 ?
N1 C10 C9 . . 111.01(12) ?
N1 C10 H10A . . 109.4 ?
N1 C10 H10B . . 109.4 ?
C9 C10 H10A . . 109.4 ?
C9 C10 H10B . . 109.4 ?
H10A C10 H10B . . 108.0 ?
N2 C11 C12 . . 121.53(12) ?
N2 C11 C15 . . 122.47(12) ?
C12 C11 C15 . . 115.93(12) ?
C11 C12 H12 . . 120.1 ?
C13 C12 C11 . . 119.88(13) ?
C13 C12 H12 . . 120.1 ?
N3 C13 C12 . . 124.78(13) ?
N3 C13 H13 . . 117.6 ?
C12 C13 H13 . . 117.6 ?
N3 C14 C15 . . 124.78(13) ?
N3 C14 C16 . . 113.53(11) ?
C15 C14 C16 . . 121.68(12) ?
C11 C15 H15 . . 120.4 ?
C14 C15 C11 . . 119.19(12) ?
C14 C15 H15 . . 120.4 ?
N4 C16 C14 . . 123.48(11) ?
N5 C16 N4 . . 120.08(12) ?
N5 C16 C14 . . 116.43(12) ?
N6 C17 S1 . . 124.01(10) ?
N6 C17 N7 . . 115.08(12) ?
N7 C17 S1 . . 120.90(9) ?
N7 C18 H18A . . 109.5 ?
N7 C18 H18B . . 109.5 ?
N7 C18 C19 . . 110.52(12) ?
H18A C18 H18B . . 108.1 ?
C19 C18 H18A . . 109.5 ?
C19 C18 H18B . . 109.5 ?
C18 C19 H19A . . 109.4 ?
C18 C19 H19B . . 109.4 ?
C18 C19 C20 . . 111.02(14) ?
H19A C19 H19B . . 108.0 ?
C20 C19 H19A . . 109.4 ?
C20 C19 H19B . . 109.4 ?
C19 C20 H20A . . 109.4 ?
C19 C20 H20B . . 109.4 ?
H20A C20 H20B . . 108.0 ?
C21 C20 C19 . . 111.29(13) ?
C21 C20 H20A . . 109.4 ?
C21 C20 H20B . . 109.4 ?
C20 C21 H21A . . 109.5 ?
C20 C21 H21B . . 109.5 ?
H21A C21 H21B . . 108.1 ?
C22 C21 C20 . . 110.67(13) ?
C22 C21 H21A . . 109.5 ?
C22 C21 H21B . . 109.5 ?
N7 C22 C21 . . 110.67(12) ?
N7 C22 H22A . . 109.5 ?
N7 C22 H22B . . 109.5 ?
C21 C22 H22A . . 109.5 ?
C21 C22 H22B . . 109.5 ?
H22A C22 H22B . . 108.1 ?
O1A C23 N8 . . 125.70(16) ?
O1A C23 H23 . . 117.1 ?
N8 C23 H23 . . 117.1 ?
N8 C24 H24A . . 109.5 ?
N8 C24 H24B . . 109.5 ?
N8 C24 H24C . . 109.5 ?
H24A C24 H24B . . 109.5 ?
H24A C24 H24C . . 109.5 ?
H24B C24 H24C . . 109.5 ?
N8 C25 H25A . . 109.5 ?
N8 C25 H25B . . 109.5 ?
N8 C25 H25C . . 109.5 ?
H25A C25 H25B . . 109.5 ?
H25A C25 H25C . . 109.5 ?
H25B C25 H25C . . 109.5 ?

loop_
_geom_bond_atom_site_label_1
_geom_bond_atom_site_label_2
_geom_bond_site_symmetry_2
_geom_bond_distance
_geom_bond_publ_flag
S1 C17 . 1.7369(14) ?
O1W H1WA . 1.16(12) ?
O1W H1WB . 0.96(8) ?
O1A C23 . 1.2262(19) ?
N1 C1 . 1.4117(16) ?
N1 C7 . 1.4580(17) ?
N1 C10 . 1.4543(18) ?
C1 C2 . 1.397(2) ?
C1 C6 . 1.403(2) ?
N2 C8 . 1.4652(17) ?
N2 C9 . 1.4654(17) ?
N2 C11 . 1.3797(16) ?
C2 H2 . 0.9500 ?
C2 C3 . 1.3944(19) ?
N3 C13 . 1.3332(19) ?
N3 C14 . 1.3479(18) ?
C3 H3 . 0.9500 ?
C3 C4 . 1.384(2) ?
N4 H4A . 0.8800 ?
N4 H4B . 0.8800 ?
N4 C16 . 1.3234(17) ?
C4 H4 . 0.9500 ?
C4 C5 . 1.386(2) ?
N5 H5 . 0.84(2) ?
N5 N6 . 1.3767(16) ?
N5 C16 . 1.3134(16) ?
C5 H5A . 0.9500 ?
C5 C6 . 1.3870(19) ?
N6 C17 . 1.3283(16) ?
C6 H6 . 0.9500 ?
N7 C17 . 1.3719(17) ?
N7 C18 . 1.4659(17) ?
N7 C22 . 1.4725(17) ?
C7 H7A . 0.9900 ?
C7 H7B . 0.9900 ?
C7 C8 . 1.5137(19) ?
N8 C23 . 1.3349(19) ?
N8 C24 . 1.455(2) ?
N8 C25 . 1.449(2) ?
C8 H8A . 0.9900 ?
C8 H8B . 0.9900 ?
C9 H9A . 0.9900 ?
C9 H9B . 0.9900 ?
C9 C10 . 1.5196(19) ?
C10 H10A . 0.9900 ?
C10 H10B . 0.9900 ?
C11 C12 . 1.4034(19) ?
C11 C15 . 1.4113(19) ?
C12 H12 . 0.9500 ?
C12 C13 . 1.3830(19) ?
C13 H13 . 0.9500 ?
C14 C15 . 1.3853(17) ?
C14 C16 . 1.4829(18) ?
C15 H15 . 0.9500 ?
C18 H18A . 0.9900 ?
C18 H18B . 0.9900 ?
C18 C19 . 1.526(2) ?
C19 H19A . 0.9900 ?
C19 H19B . 0.9900 ?
C19 C20 . 1.528(2) ?
C20 H20A . 0.9900 ?
C20 H20B . 0.9900 ?
C20 C21 . 1.522(2) ?
C21 H21A . 0.9900 ?
C21 H21B . 0.9900 ?
C21 C22 . 1.515(2) ?
C22 H22A . 0.9900 ?
C22 H22B . 0.9900 ?
C23 H23 . 0.9500 ?
C24 H24A . 0.9800 ?
C24 H24B . 0.9800 ?
C24 H24C . 0.9800 ?
C25 H25A . 0.9800 ?
C25 H25B . 0.9800 ?
C25 H25C . 0.9800 ?

loop_
_geom_hbond_atom_site_label_D
_geom_hbond_atom_site_label_H
_geom_hbond_atom_site_label_A
_geom_hbond_site_symmetry_A
_geom_hbond_distance_DH
_geom_hbond_distance_HA
_geom_hbond_distance_DA
_geom_hbond_angle_DHA
_geom_hbond_publ_flag
O1W H1WA N3 . 1.16(12) 1.95(12) 3.110(4) 174(8) yes
O1W H1WB S1 . 0.96(8) 2.46(8) 3.381(4) 161(6) yes
N5 H5 S1 . 0.84(2) 2.378(18) 2.8314(12) 114.4(15) yes
N4 H4A O1A . 0.88 2.07 2.8823(16) 153.8 yes
N4 H4B S1 4_576 0.88 2.48 3.3034(11) 156.7 yes

loop_
_geom_torsion_atom_site_label_1
_geom_torsion_atom_site_label_2
_geom_torsion_atom_site_label_3
_geom_torsion_atom_site_label_4
_geom_torsion_site_symmetry_1
_geom_torsion_site_symmetry_2
_geom_torsion_site_symmetry_3
_geom_torsion_site_symmetry_4
_geom_torsion
_geom_torsion_publ_flag
N1 C1 C2 C3 . . . . 173.65(13) ?
N1 C1 C6 C5 . . . . -174.27(13) ?
N1 C7 C8 N2 . . . . 55.24(16) ?
C1 N1 C7 C8 . . . . 157.84(12) ?
C1 N1 C10 C9 . . . . -158.86(12) ?
C1 C2 C3 C4 . . . . 1.4(2) ?
N2 C9 C10 N1 . . . . -54.18(17) ?
N2 C11 C12 C13 . . . . -175.12(15) ?
N2 C11 C15 C14 . . . . 176.13(12) ?
C2 C1 C6 C5 . . . . 2.1(2) ?
C2 C3 C4 C5 . . . . 0.5(2) ?
N3 C14 C15 C11 . . . . -0.6(2) ?
N3 C14 C16 N4 . . . . 174.11(13) ?
N3 C14 C16 N5 . . . . -5.17(18) ?
C3 C4 C5 C6 . . . . -1.1(2) ?
C4 C5 C6 C1 . . . . -0.2(2) ?
N5 N6 C17 S1 . . . . 0.80(16) ?
N5 N6 C17 N7 . . . . -177.91(11) ?
N6 N5 C16 N4 . . . . -2.17(19) ?
N6 N5 C16 C14 . . . . 177.14(11) ?
C6 C1 C2 C3 . . . . -2.7(2) ?
N7 C18 C19 C20 . . . . 54.92(17) ?
C7 N1 C1 C2 . . . . 147.74(14) ?
C7 N1 C1 C6 . . . . -36.04(19) ?
C7 N1 C10 C9 . . . . 58.53(16) ?
C8 N2 C9 C10 . . . . 50.47(17) ?
C8 N2 C11 C12 . . . . -22.1(2) ?
C8 N2 C11 C15 . . . . 160.89(13) ?
C9 N2 C8 C7 . . . . -50.91(16) ?
C9 N2 C11 C12 . . . . -169.34(14) ?
C9 N2 C11 C15 . . . . 13.6(2) ?
C10 N1 C1 C2 . . . . 8.3(2) ?
C10 N1 C1 C6 . . . . -175.43(13) ?
C10 N1 C7 C8 . . . . -59.31(16) ?
C11 N2 C8 C7 . . . . 159.50(12) ?
C11 N2 C9 C10 . . . . -160.45(13) ?
C11 C12 C13 N3 . . . . -1.7(3) ?
C12 C11 C15 C14 . . . . -1.1(2) ?
C13 N3 C14 C15 . . . . 1.1(2) ?
C13 N3 C14 C16 . . . . -178.43(14) ?
C14 N3 C13 C12 . . . . 0.0(3) ?
C15 C11 C12 C13 . . . . 2.1(2) ?
C15 C14 C16 N4 . . . . -5.5(2) ?
C15 C14 C16 N5 . . . . 175.27(12) ?
C16 N5 N6 C17 . . . . -168.99(12) ?
C16 C14 C15 C11 . . . . 178.93(12) ?
C17 N7 C18 C19 . . . . 89.83(16) ?
C17 N7 C22 C21 . . . . -89.36(15) ?
C18 N7 C17 S1 . . . . 25.27(17) ?
C18 N7 C17 N6 . . . . -155.98(12) ?
C18 N7 C22 C21 . . . . 60.38(15) ?
C18 C19 C20 C21 . . . . -52.08(19) ?
C19 C20 C21 C22 . . . . 52.71(18) ?
C20 C21 C22 N7 . . . . -56.30(16) ?
C22 N7 C17 S1 . . . . 172.19(10) ?
C22 N7 C17 N6 . . . . -9.06(18) ?
C22 N7 C18 C19 . . . . -59.43(15) ?
C24 N8 C23 O1A . . . . 178.88(14) ?
C25 N8 C23 O1A . . . . -0.3(2) ?

_cod_database_fobs_code 2312722
